data_7231018
loop_
_publ_author_name
'Clulow, Rebecca'
'Lightfoot, Philip'

_publ_section_title
;
 New sarcosine--metal halide complexes related to ferroelectric TSCC
;
_journal_issue 28
_journal_name_full CrystEngComm
_journal_page_first 4012
_journal_paper_doi 10.1039/C8CE00719E
_journal_volume 20
_journal_year 2018
_chemical_formula_moiety 'C9 H21 Ca N3 O6, 2(Br)'
_chemical_formula_sum 'C9 H21 Br2 Ca N3 O6'
_chemical_formula_weight 467.19
_space_group_crystal_system orthorhombic
_space_group_IT_number 62
_space_group_name_Hall '-P 2ac 2n'
_space_group_name_H-M_alt 'P n m a'
_symmetry_space_group_name_Hall '-P 2ac 2n'
_symmetry_space_group_name_H-M 'P n m a'
_atom_sites_solution_hydrogens difmap
_audit_creation_method SHELXL-2014/7
_audit_update_record
;
2018-05-03 deposited with the CCDC.
2018-06-25 downloaded from the CCDC.
;
_cell_angle_alpha 90
_cell_angle_beta 90
_cell_angle_gamma 90
_cell_formula_units_Z 4
_cell_length_a 9.2414(6)
_cell_length_b 17.6966(13)
_cell_length_c 10.3565(7)
_cell_measurement_reflns_used 922
_cell_measurement_temperature 173(2)
_cell_measurement_theta_max 27.5
_cell_measurement_theta_min 2.0
_cell_volume 1693.7(2)
_computing_structure_refinement 'SHELXL-2014/7 (Sheldrick, 2014)'
_diffrn_ambient_temperature 173(2)
_diffrn_detector_area_resol_mean 13.6612
_diffrn_measured_fraction_theta_full 0.977
_diffrn_measured_fraction_theta_max 0.982
_diffrn_measurement_device_type 'Rigaku Mercury2 (2x2 bin mode)'
_diffrn_measurement_method 'profile data from \w-scans'
_diffrn_radiation_type MoK\a
_diffrn_radiation_wavelength 0.71075
_diffrn_reflns_av_R_equivalents 0.0500
_diffrn_reflns_av_unetI/netI 0.0277
_diffrn_reflns_Laue_measured_fraction_full 0.977
_diffrn_reflns_Laue_measured_fraction_max 0.982
_diffrn_reflns_limit_h_max 12
_diffrn_reflns_limit_h_min -12
_diffrn_reflns_limit_k_max 23
_diffrn_reflns_limit_k_min -23
_diffrn_reflns_limit_l_max 13
_diffrn_reflns_limit_l_min -13
_diffrn_reflns_number 15967
_diffrn_reflns_point_group_measured_fraction_full 0.977
_diffrn_reflns_point_group_measured_fraction_max 0.982
_diffrn_reflns_theta_full 25.242
_diffrn_reflns_theta_max 27.499
_diffrn_reflns_theta_min 2.279
_diffrn_source 'Sealed Tube'
_exptl_absorpt_coefficient_mu 5.115
_exptl_absorpt_correction_T_max 1.000
_exptl_absorpt_correction_T_min 0.585
_exptl_absorpt_correction_type multi-scan
_exptl_absorpt_process_details
'The program SADABS-2008/1 - G.M. Sheldrick was used to apply a multi-scan absorption correction.'
_exptl_crystal_colour colourless
_exptl_crystal_density_diffrn 1.832
_exptl_crystal_description block
_exptl_crystal_F_000 936
_exptl_crystal_size_max 0.77
_exptl_crystal_size_mid 0.69
_exptl_crystal_size_min 0.22
_refine_diff_density_max 0.551
_refine_diff_density_min -0.533
_refine_diff_density_rms 0.081
_refine_ls_extinction_method none
_refine_ls_goodness_of_fit_ref 0.799
_refine_ls_hydrogen_treatment refall
_refine_ls_matrix_type full
_refine_ls_number_parameters 149
_refine_ls_number_reflns 1969
_refine_ls_number_restraints 0
_refine_ls_restrained_S_all 0.799
_refine_ls_R_factor_all 0.0333
_refine_ls_R_factor_gt 0.0274
_refine_ls_shift/su_max 0.001
_refine_ls_shift/su_mean 0.000
_refine_ls_structure_factor_coef Fsqd
_refine_ls_weighting_details 'w=1/[\s^2^(Fo^2^)+(0.1000P)^2^] where P=(Fo^2^+2Fc^2^)/3'
_refine_ls_weighting_scheme calc
_refine_ls_wR_factor_gt 0.0902
_refine_ls_wR_factor_ref 0.0957
_reflns_Friedel_coverage 0.000
_reflns_number_gt 1683
_reflns_number_total 1969
_reflns_threshold_expression 'I > 2\s(I)'
_cod_data_source_file c8ce00719e2.cif
_cod_data_source_block shelx_CCDC15
_cod_depositor_comments 'Adding full bibliography for 7231003--7231021.cif.'
_cod_database_code 7231018
_shelx_shelxl_version_number 2014/7
_shelx_space_group_comment
;
The symmetry employed for this shelxl refinement is uniquely defined
by the following loop, which should always be used as a source of
symmetry information in preference to the above space-group names.
They are only intended as comments.
;

loop_
_space_group_symop_operation_xyz
'x, y, z'
'-x+1/2, -y, z+1/2'
'-x, y+1/2, -z'
'x+1/2, -y+1/2, -z+1/2'
'-x, -y, -z'
'x-1/2, y, -z-1/2'
'x, -y-1/2, z'
'-x-1/2, y-1/2, z-1/2'

loop_
_atom_site_label
_atom_site_type_symbol
_atom_site_fract_x
_atom_site_fract_y
_atom_site_fract_z
_atom_site_U_iso_or_equiv
_atom_site_adp_type
_atom_site_occupancy
_atom_site_site_symmetry_order
_atom_site_calc_flag
_atom_site_refinement_flags_posn
_atom_site_refinement_flags_adp
_atom_site_refinement_flags_occupancy
Br1 Br 0.00793(3) 0.08313(2) 0.71984(2) 0.01962(14) Uani 1 1 d . . .
Ca1 Ca 0.46459(7) 0.2500 0.22097(5) 0.01034(16) Uani 1 2 d S T P
O3 O 0.83968(16) 0.35361(8) 0.37453(14) 0.0248(3) Uani 1 1 d . . .
O2 O 0.0999(2) 0.2500 0.47308(18) 0.0208(4) Uani 1 2 d S T P
O1 O 0.3314(2) 0.2500 0.4092(2) 0.0296(5) Uani 1 2 d S T P
O4 O 0.60796(18) 0.33961(9) 0.31704(16) 0.0315(4) Uani 1 1 d . . .
N1 N 0.1640(3) 0.2500 0.7232(2) 0.0157(5) Uani 1 2 d S T P
N2 N 0.7939(2) 0.48639(9) 0.49158(16) 0.0169(4) Uani 1 1 d . . .
C4 C 0.7105(2) 0.37220(10) 0.37138(16) 0.0161(4) Uani 1 1 d . . .
C1 C 0.2326(3) 0.2500 0.4913(2) 0.0158(5) Uani 1 2 d S T P
C5 C 0.6665(2) 0.44366(10) 0.44312(19) 0.0163(4) Uani 1 1 d . . .
C2 C 0.2855(3) 0.2500 0.6303(2) 0.0153(5) Uani 1 2 d S T P
C6 C 0.7540(3) 0.55506(12) 0.5662(2) 0.0287(5) Uani 1 1 d . . .
C3 C 0.2133(4) 0.2500 0.8610(3) 0.0250(6) Uani 1 2 d S T P
H1 H 0.346(3) 0.2926(13) 0.646(2) 0.021(6) Uiso 1 1 d . . .
H2 H 0.106(3) 0.2894(14) 0.710(2) 0.023(6) Uiso 1 1 d . . .
H3 H 0.268(3) 0.2914(16) 0.877(2) 0.027(7) Uiso 1 1 d . . .
H4 H 0.136(5) 0.2500 0.926(4) 0.047(12) Uiso 1 2 d S . P
H5 H 0.611(3) 0.4309(13) 0.520(3) 0.025(6) Uiso 1 1 d . . .
H6 H 0.618(3) 0.4744(14) 0.391(2) 0.021(6) Uiso 1 1 d . . .
H7 H 0.846(3) 0.4501(14) 0.542(3) 0.026(6) Uiso 1 1 d . . .
H8 H 0.843(3) 0.4993(17) 0.429(3) 0.037(7) Uiso 1 1 d . . .
H9 H 0.710(3) 0.5875(14) 0.508(3) 0.019(6) Uiso 1 1 d . . .
H10 H 0.703(3) 0.5410(15) 0.644(3) 0.031(7) Uiso 1 1 d . . .
H11 H 0.843(5) 0.5807(18) 0.591(4) 0.066(12) Uiso 1 1 d . . .

loop_
_atom_site_aniso_label
_atom_site_aniso_U_11
_atom_site_aniso_U_22
_atom_site_aniso_U_33
_atom_site_aniso_U_23
_atom_site_aniso_U_13
_atom_site_aniso_U_12
Br1 0.02434(19) 0.01931(19) 0.0152(2) -0.00040(6) -0.00066(7) -0.00158(6)
Ca1 0.0116(3) 0.0126(3) 0.0068(3) 0.000 -0.00018(17) 0.000
O3 0.0248(8) 0.0252(7) 0.0243(8) -0.0086(6) -0.0002(6) 0.0087(6)
O2 0.0191(10) 0.0318(10) 0.0115(9) 0.000 -0.0045(8) 0.000
O1 0.0294(12) 0.0452(13) 0.0141(10) 0.000 0.0107(9) 0.000
O4 0.0333(9) 0.0316(8) 0.0297(9) -0.0101(6) -0.0054(7) -0.0131(7)
N1 0.0199(13) 0.0180(11) 0.0092(10) 0.000 0.0025(8) 0.000
N2 0.0220(9) 0.0159(7) 0.0127(8) -0.0022(6) 0.0001(6) -0.0007(7)
C4 0.0236(10) 0.0152(8) 0.0095(8) 0.0005(6) -0.0004(7) -0.0026(7)
C1 0.0235(14) 0.0164(11) 0.0076(11) 0.000 -0.0002(10) 0.000
C5 0.0148(9) 0.0179(8) 0.0161(9) -0.0011(7) -0.0020(8) 0.0022(7)
C2 0.0146(12) 0.0230(13) 0.0084(11) 0.000 0.0001(9) 0.000
C6 0.0397(15) 0.0210(10) 0.0253(11) -0.0103(9) 0.0027(11) -0.0032(9)
C3 0.0323(17) 0.0331(16) 0.0095(12) 0.000 -0.0013(12) 0.000

loop_
_atom_type_symbol
_atom_type_description
_atom_type_scat_dispersion_real
_atom_type_scat_dispersion_imag
_atom_type_scat_source
Ca Ca 0.2262 0.3064 'International Tables Vol C Tables 4.2.6.8 and 6.1.1.4'
Br Br -0.2901 2.4595 'International Tables Vol C Tables 4.2.6.8 and 6.1.1.4'
C C 0.0033 0.0016 'International Tables Vol C Tables 4.2.6.8 and 6.1.1.4'
N N 0.0061 0.0033 'International Tables Vol C Tables 4.2.6.8 and 6.1.1.4'
O O 0.0106 0.0060 'International Tables Vol C Tables 4.2.6.8 and 6.1.1.4'
H H 0.0000 0.0000 'International Tables Vol C Tables 4.2.6.8 and 6.1.1.4'

loop_
_geom_angle_atom_site_label_1
_geom_angle_atom_site_label_2
_geom_angle_atom_site_label_3
_geom_angle
_geom_angle_site_symmetry_1
_geom_angle_site_symmetry_3
O4 Ca1 O4 87.49(9) . 7_565
O4 Ca1 O1 86.66(6) . .
O4 Ca1 O1 86.66(6) 7_565 .
O4 Ca1 O2 93.62(6) . 6_656
O4 Ca1 O2 93.62(6) 7_565 6_656
O1 Ca1 O2 179.62(8) . 6_656
O4 Ca1 O3 172.94(6) . 4_455
O4 Ca1 O3 85.86(6) 7_565 4_455
O1 Ca1 O3 95.29(5) . 4_455
O2 Ca1 O3 84.46(5) 6_656 4_455
O4 Ca1 O3 85.86(6) . 6_556
O4 Ca1 O3 172.94(6) 7_565 6_556
O1 Ca1 O3 95.29(5) . 6_556
O2 Ca1 O3 84.46(5) 6_656 6_556
O3 Ca1 O3 100.68(8) 4_455 6_556
C4 O3 Ca1 131.34(13) . 6_656
C1 O2 Ca1 130.64(17) . 6_556
C1 O1 Ca1 165.2(2) . .
C4 O4 Ca1 163.12(15) . .
C2 N1 C3 112.9(2) . .
C2 N1 H2 110.8(17) . .
C3 N1 H2 109.3(16) . .
C6 N2 C5 113.25(17) . .
C6 N2 H7 113.0(15) . .
C5 N2 H7 104.1(15) . .
C6 N2 H8 108(2) . .
C5 N2 H8 108(2) . .
H7 N2 H8 110(3) . .
O3 C4 O4 128.53(18) . .
O3 C4 C5 117.74(16) . .
O4 C4 C5 113.73(18) . .
O2 C1 O1 128.3(2) . .
O2 C1 C2 117.5(2) . .
O1 C1 C2 114.2(2) . .
N2 C5 C4 112.06(16) . .
N2 C5 H5 105.0(15) . .
C4 C5 H5 110.3(14) . .
N2 C5 H6 107.0(15) . .
C4 C5 H6 110.5(15) . .
H5 C5 H6 112(2) . .
N1 C2 C1 111.8(2) . .
N1 C2 H1 109.6(14) . .
C1 C2 H1 110.5(15) . .
N2 C6 H9 106.1(16) . .
N2 C6 H10 110.1(16) . .
H9 C6 H10 119(2) . .
N2 C6 H11 108(2) . .
H9 C6 H11 105(3) . .
H10 C6 H11 108(3) . .
N1 C3 H3 110.1(17) . .
N1 C3 H4 116(3) . .
H3 C3 H4 106(2) . .

loop_
_geom_bond_atom_site_label_1
_geom_bond_atom_site_label_2
_geom_bond_distance
_geom_bond_site_symmetry_2
Ca1 O4 2.2935(15) .
Ca1 O4 2.2936(15) 7_565
Ca1 O1 2.305(2) .
Ca1 O2 2.3671(19) 6_656
Ca1 O3 2.3816(14) 4_455
Ca1 O3 2.3816(14) 6_556
O3 C4 1.239(2) .
O3 Ca1 2.3816(14) 6_656
O2 C1 1.240(3) .
O2 Ca1 2.3671(19) 6_556
O1 C1 1.248(3) .
O4 C4 1.244(2) .
N1 C2 1.479(4) .
N1 C3 1.498(4) .
N1 H2 0.89(3) .
N2 C6 1.487(2) .
N2 C5 1.487(3) .
N2 H7 0.96(3) .
N2 H8 0.82(3) .
C4 C5 1.522(3) .
C1 C2 1.521(3) .
C5 H5 0.97(3) .
C5 H6 0.88(2) .
C2 H1 0.95(2) .
C6 H9 0.93(3) .
C6 H10 0.96(3) .
C6 H11 0.98(4) .
C3 H3 0.91(3) .
C3 H4 0.98(4) .

loop_
_geom_hbond_atom_site_label_D
_geom_hbond_atom_site_label_H
_geom_hbond_atom_site_label_A
_geom_hbond_distance_DH
_geom_hbond_distance_HA
_geom_hbond_distance_DA
_geom_hbond_angle_DHA
_geom_hbond_site_symmetry_A
N1 H2 Br1 0.89(3) 2.43(3) 3.2864(12) 161(2) 7_565
N2 H7 Br1 0.96(3) 2.44(3) 3.3188(17) 152(2) 7_665
N2 H8 Br1 0.82(3) 2.55(3) 3.3287(18) 160(3) 3_656
